data_1548998
loop_
_publ_author_name
'Das, Pulakesh'
'Gondo, Satoshi'
'Nagender, Punna'
'Uno, Hiroto'
'Tokunaga, Etsuko'
'Shibata, Norio'

_publ_section_title
;
 Access to benzo-fused nine-membered heterocyclic alkenes with a
 trifluoromethyl carbinol moiety <i>via</i> a double decarboxylative
 formal ring-expansion process under palladium catalysis.
;
_journal_issue 13
_journal_name_full 'Chemical science'
_journal_page_first 3276
_journal_page_last 3281
_journal_paper_doi 10.1039/c7sc05447e
_journal_volume 9
_journal_year 2018
_chemical_formula_moiety 'C25 H22 F3 N O4 S'
_chemical_formula_sum 'C25 H22 F3 N O4 S'
_chemical_formula_weight 489.51
_space_group_IT_number 14
_space_group_name_Hall '-P 2ybc'
_space_group_name_H-M_alt 'P 1 21/c 1'
_symmetry_cell_setting monoclinic
_symmetry_Int_Tables_number 14
_symmetry_space_group_name_Hall '-P 2ybc'
_symmetry_space_group_name_H-M 'P 1 21/c 1'
_atom_sites_solution_hydrogens geom
_atom_sites_solution_primary direct
_atom_sites_solution_secondary difmap
_audit_update_record
;
2017-12-03 deposited with the CCDC.
2018-02-19 downloaded from the CCDC.
;
_cell_angle_alpha 90.0000
_cell_angle_beta 90.3044(10)
_cell_angle_gamma 90.0000
_cell_formula_units_Z 4
_cell_length_a 16.8716(4)
_cell_length_b 7.8975(2)
_cell_length_c 16.7075(5)
_cell_measurement_reflns_used 6414
_cell_measurement_temperature 293
_cell_measurement_theta_max 27.48
_cell_measurement_theta_min 3.10
_cell_volume 2226.13(10)
_computing_cell_refinement CrystalClear
_computing_data_collection 'CrystalClear (Rigaku Inc., 2008)'
_computing_data_reduction CrystalClear
_computing_molecular_graphics 'CrystalStructure 4.0'
_computing_publication_material 'CrystalStructure 4.0 (Rigaku, 2010)'
_computing_structure_refinement 'SHELXL97 (Sheldrick, 2008)'
_computing_structure_solution 'Il Milione (Burla, et al., 2007)'
_diffrn_ambient_temperature 293
_diffrn_detector_area_resol_mean 14.629
_diffrn_measured_fraction_theta_full 0.995
_diffrn_measured_fraction_theta_max 0.995
_diffrn_measurement_device_type 'Rigaku Mercury70'
_diffrn_measurement_method \w
_diffrn_radiation_type 'Mo K\a'
_diffrn_radiation_wavelength 0.71075
_diffrn_reflns_av_R_equivalents 0.0188
_diffrn_reflns_limit_h_max 21
_diffrn_reflns_limit_h_min -21
_diffrn_reflns_limit_k_max 10
_diffrn_reflns_limit_k_min -10
_diffrn_reflns_limit_l_max 21
_diffrn_reflns_limit_l_min -19
_diffrn_reflns_number 16650
_diffrn_reflns_theta_full 27.48
_diffrn_reflns_theta_max 27.48
_diffrn_standards_number 0
_exptl_absorpt_coefficient_mu 0.204
_exptl_absorpt_correction_T_max 0.960
_exptl_absorpt_correction_T_min 0.886
_exptl_absorpt_correction_type multi-scan
_exptl_absorpt_process_details 'REQAB (Rigaku, 1998)'
_exptl_crystal_colour colorless
_exptl_crystal_density_diffrn 1.460
_exptl_crystal_density_method 'not measured'
_exptl_crystal_description prism
_exptl_crystal_F_000 1016.00
_exptl_crystal_size_max 0.200
_exptl_crystal_size_mid 0.200
_exptl_crystal_size_min 0.200
_refine_diff_density_max 0.340
_refine_diff_density_min -0.360
_refine_ls_extinction_method none
_refine_ls_goodness_of_fit_ref 1.052
_refine_ls_hydrogen_treatment constr
_refine_ls_number_parameters 307
_refine_ls_number_reflns 5072
_refine_ls_number_restraints 0
_refine_ls_R_factor_gt 0.0343
_refine_ls_shift/su_max 0.001
_refine_ls_structure_factor_coef Fsqd
_refine_ls_weighting_details 'w = 1/[\s^2^(Fo^2^)+(0.0505P)^2^+0.7087P] where P=(Fo^2^+2Fc^2^)/3'
_refine_ls_weighting_scheme calc
_refine_ls_wR_factor_ref 0.0928
_reflns_number_gt 4728
_reflns_number_total 5072
_reflns_threshold_expression F^2^>2.0\s(F^2^)
_cod_data_source_file c7sc05447e2.cif
_cod_data_source_block 20170926-sample2
_cod_depositor_comments 'Adding full bibliography for 1548996--1548999.cif.'
_cod_original_cell_volume 2226.13(11)
_cod_database_code 1548998

loop_
_symmetry_equiv_pos_site_id
_symmetry_equiv_pos_as_xyz
1 +X,+Y,+Z
2 -X,1/2+Y,1/2-Z
3 -X,-Y,-Z
4 +X,1/2-Y,1/2+Z

loop_
_atom_site_label
_atom_site_type_symbol
_atom_site_fract_x
_atom_site_fract_y
_atom_site_fract_z
_atom_site_U_iso_or_equiv
_atom_site_adp_type
_atom_site_occupancy
_atom_site_symmetry_multiplicity
_atom_site_calc_flag
_atom_site_refinement_flags
S1 S 0.720539(16) 0.12031(4) 0.484136(17) 0.02105(9) Uani 1.0 4 d .
F1 F 0.69758(6) -0.13777(12) 0.25711(5) 0.0438(3) Uani 1.0 4 d .
F2 F 0.81726(5) -0.20171(11) 0.22453(5) 0.0394(2) Uani 1.0 4 d .
F3 F 0.72978(5) -0.39688(10) 0.23520(4) 0.03456(19) Uani 1.0 4 d .
O1 O 0.83613(5) -0.39384(10) 0.36008(5) 0.02188(18) Uani 1.0 4 d .
O2 O 0.95609(5) -0.23813(11) 0.53359(5) 0.02442(19) Uani 1.0 4 d .
O3 O 0.78774(5) 0.22994(12) 0.49023(6) 0.0303(2) Uani 1.0 4 d .
O4 O 0.67291(5) 0.11452(11) 0.41269(5) 0.0274(2) Uani 1.0 4 d .
N1 N 0.75443(6) -0.07217(12) 0.49742(6) 0.0201(2) Uani 1.0 4 d .
C1 C 0.66097(7) -0.44502(15) 0.39912(7) 0.0239(3) Uani 1.0 4 d .
C2 C 0.60659(7) -0.49326(16) 0.45675(8) 0.0265(3) Uani 1.0 4 d .
C3 C 0.60125(7) -0.40436(16) 0.52815(8) 0.0277(3) Uani 1.0 4 d .
C4 C 0.64874(7) -0.26409(16) 0.54127(7) 0.0243(3) Uani 1.0 4 d .
C5 C 0.70200(6) -0.21270(14) 0.48227(7) 0.0199(3) Uani 1.0 4 d .
C6 C 0.70938(6) -0.30374(14) 0.41121(7) 0.0198(3) Uani 1.0 4 d .
C7 C 0.77746(7) -0.26508(14) 0.35579(7) 0.0199(3) Uani 1.0 4 d .
C8 C 0.75515(8) -0.25191(16) 0.26808(7) 0.0267(3) Uani 1.0 4 d .
C9 C 0.87487(7) -0.40465(15) 0.43664(7) 0.0212(3) Uani 1.0 4 d .
C10 C 0.92614(6) -0.25031(14) 0.45193(6) 0.0191(3) Uani 1.0 4 d .
C11 C 0.90136(7) -0.11008(15) 0.50489(7) 0.0208(3) Uani 1.0 4 d .
C12 C 0.82369(7) -0.10339(16) 0.55009(7) 0.0224(3) Uani 1.0 4 d .
C13 C 0.98784(6) -0.21842(15) 0.38910(7) 0.0197(3) Uani 1.0 4 d .
C14 C 1.04547(7) -0.34196(15) 0.37623(7) 0.0242(3) Uani 1.0 4 d .
C15 C 1.10271(7) -0.31784(17) 0.31762(8) 0.0287(3) Uani 1.0 4 d .
C16 C 1.10307(7) -0.17114(19) 0.27236(8) 0.0301(3) Uani 1.0 4 d .
C17 C 1.04653(7) -0.04736(18) 0.28555(8) 0.0299(3) Uani 1.0 4 d .
C18 C 0.98863(7) -0.07135(16) 0.34362(7) 0.0247(3) Uani 1.0 4 d .
C19 C 0.65644(7) 0.16457(14) 0.56487(7) 0.0210(3) Uani 1.0 4 d .
C20 C 0.68749(7) 0.22772(15) 0.63605(7) 0.0252(3) Uani 1.0 4 d .
C21 C 0.63720(8) 0.25554(16) 0.70039(8) 0.0282(3) Uani 1.0 4 d .
C22 C 0.55627(8) 0.22187(16) 0.69416(8) 0.0281(3) Uani 1.0 4 d .
C23 C 0.52605(7) 0.16107(16) 0.62184(8) 0.0273(3) Uani 1.0 4 d .
C24 C 0.57551(7) 0.13185(15) 0.55720(7) 0.0242(3) Uani 1.0 4 d .
C25 C 0.50222(10) 0.2500(2) 0.76476(9) 0.0415(4) Uani 1.0 4 d .
H1 H 0.6652 -0.5072 0.3521 0.0287 Uiso 1.0 4 calc R
H2 H 0.5736 -0.5856 0.4475 0.0318 Uiso 1.0 4 calc R
H3 H 0.5657 -0.4391 0.5672 0.0332 Uiso 1.0 4 calc R
H4 H 0.6452 -0.2044 0.5891 0.0292 Uiso 1.0 4 calc R
H5 H 0.8016 -0.1578 0.3725 0.0239 Uiso 1.0 4 calc R
H6A H 0.9075 -0.5057 0.4385 0.0255 Uiso 1.0 4 calc R
H7B H 0.8353 -0.4137 0.4783 0.0255 Uiso 1.0 4 calc R
H8 H 1.0457 -0.4404 0.4068 0.0291 Uiso 1.0 4 calc R
H9 H 1.1409 -0.4007 0.3089 0.0345 Uiso 1.0 4 calc R
H10 H 1.1413 -0.1557 0.2331 0.0362 Uiso 1.0 4 calc R
H11 H 1.0472 0.0519 0.2556 0.0359 Uiso 1.0 4 calc R
H12 H 0.9504 0.0115 0.3519 0.0296 Uiso 1.0 4 calc R
H13 H 0.9252 0.0002 0.4930 0.0250 Uiso 1.0 4 calc R
H14B H 0.8267 -0.0143 0.5899 0.0269 Uiso 1.0 4 calc R
H15A H 0.8161 -0.2098 0.5780 0.0269 Uiso 1.0 4 calc R
H16 H 0.7413 0.2511 0.6406 0.0303 Uiso 1.0 4 calc R
H17 H 0.6578 0.2972 0.7482 0.0338 Uiso 1.0 4 calc R
H18 H 0.4720 0.1398 0.6169 0.0328 Uiso 1.0 4 calc R
H19 H 0.5549 0.0909 0.5092 0.0290 Uiso 1.0 4 calc R
H20B H 0.4798 0.1437 0.7811 0.0498 Uiso 1.0 4 calc R
H21C H 0.4604 0.3263 0.7497 0.0498 Uiso 1.0 4 calc R
H22A H 0.5321 0.2977 0.8083 0.0498 Uiso 1.0 4 calc R

loop_
_atom_site_aniso_label
_atom_site_aniso_U_11
_atom_site_aniso_U_22
_atom_site_aniso_U_33
_atom_site_aniso_U_12
_atom_site_aniso_U_13
_atom_site_aniso_U_23
S1 0.02326(15) 0.01942(15) 0.02048(15) -0.00185(10) 0.00136(10) -0.00021(10)
F1 0.0588(6) 0.0426(5) 0.0298(5) 0.0168(5) -0.0109(4) 0.0023(4)
F2 0.0527(5) 0.0449(5) 0.0207(4) -0.0175(4) 0.0080(4) -0.0005(4)
F3 0.0462(5) 0.0334(5) 0.0240(4) -0.0109(4) -0.0049(4) -0.0075(3)
O1 0.0217(4) 0.0229(4) 0.0211(4) -0.0002(3) 0.0006(3) -0.0044(3)
O2 0.0240(4) 0.0299(5) 0.0193(4) 0.0036(4) -0.0044(3) 0.0006(4)
O3 0.0291(5) 0.0255(5) 0.0364(5) -0.0076(4) 0.0051(4) -0.0009(4)
O4 0.0340(5) 0.0275(5) 0.0207(5) 0.0020(4) -0.0025(4) 0.0016(4)
N1 0.0196(5) 0.0201(5) 0.0205(5) -0.0002(4) -0.0002(4) -0.0020(4)
C1 0.0229(6) 0.0203(6) 0.0285(6) -0.0018(5) -0.0023(5) -0.0009(5)
C2 0.0198(6) 0.0215(6) 0.0382(7) -0.0025(5) -0.0012(5) 0.0053(5)
C3 0.0213(6) 0.0281(7) 0.0338(7) -0.0004(5) 0.0057(5) 0.0086(5)
C4 0.0231(6) 0.0266(6) 0.0233(6) 0.0026(5) 0.0039(5) 0.0032(5)
C5 0.0188(5) 0.0189(6) 0.0218(6) 0.0001(4) -0.0003(4) 0.0013(5)
C6 0.0186(5) 0.0193(6) 0.0216(6) -0.0001(4) -0.0005(4) 0.0020(5)
C7 0.0227(6) 0.0189(6) 0.0181(6) -0.0029(5) 0.0008(4) -0.0020(4)
C8 0.0340(7) 0.0246(6) 0.0214(6) -0.0037(5) -0.0002(5) -0.0015(5)
C9 0.0211(6) 0.0205(6) 0.0221(6) -0.0009(5) 0.0009(4) 0.0015(5)
C10 0.0185(5) 0.0214(6) 0.0173(5) -0.0001(4) -0.0021(4) 0.0017(4)
C11 0.0197(5) 0.0229(6) 0.0198(6) -0.0005(5) -0.0027(4) -0.0004(5)
C12 0.0217(6) 0.0282(6) 0.0173(6) 0.0002(5) -0.0008(4) -0.0029(5)
C13 0.0176(5) 0.0227(6) 0.0189(5) -0.0027(4) -0.0021(4) -0.0009(4)
C14 0.0213(6) 0.0228(6) 0.0286(6) -0.0008(5) -0.0008(5) 0.0000(5)
C15 0.0197(6) 0.0316(7) 0.0350(7) -0.0017(5) 0.0026(5) -0.0080(6)
C16 0.0221(6) 0.0437(8) 0.0247(6) -0.0080(6) 0.0031(5) -0.0026(6)
C17 0.0266(6) 0.0364(7) 0.0267(6) -0.0052(6) -0.0014(5) 0.0095(6)
C18 0.0210(6) 0.0273(6) 0.0258(6) 0.0004(5) -0.0013(5) 0.0034(5)
C19 0.0231(6) 0.0170(5) 0.0228(6) 0.0006(5) 0.0003(5) -0.0008(5)
C20 0.0253(6) 0.0230(6) 0.0273(6) 0.0008(5) -0.0033(5) -0.0036(5)
C21 0.0369(7) 0.0245(6) 0.0232(6) 0.0034(5) -0.0023(5) -0.0043(5)
C22 0.0342(7) 0.0216(6) 0.0285(7) 0.0049(5) 0.0062(5) 0.0012(5)
C23 0.0239(6) 0.0250(6) 0.0332(7) 0.0002(5) 0.0032(5) 0.0017(5)
C24 0.0249(6) 0.0224(6) 0.0253(6) -0.0013(5) -0.0025(5) -0.0013(5)
C25 0.0491(9) 0.0403(8) 0.0353(8) 0.0054(7) 0.0156(7) -0.0029(7)

loop_
_atom_type_symbol
_atom_type_description
_atom_type_scat_dispersion_real
_atom_type_scat_dispersion_imag
_atom_type_scat_source
C C 0.0033 0.0016
;
International Tables for Crystallography
(1992, Vol. C, Tables 4.2.6.8 and 6.1.1.4)
;
H H 0.0000 0.0000
;
International Tables for Crystallography
(1992, Vol. C, Table 6.1.1.4)
;
F F 0.0171 0.0103
;
International Tables for Crystallography
(1992, Vol. C, Tables 4.2.6.8 and 6.1.1.4)
;
N N 0.0061 0.0033
;
International Tables for Crystallography
(1992, Vol. C, Tables 4.2.6.8 and 6.1.1.4)
;
O O 0.0106 0.0060
;
International Tables for Crystallography
(1992, Vol. C, Tables 4.2.6.8 and 6.1.1.4)
;
S S 0.1246 0.1234
;
International Tables for Crystallography
(1992, Vol. C, Tables 4.2.6.8 and 6.1.1.4)
;

loop_
_geom_angle_atom_site_label_1
_geom_angle_atom_site_label_2
_geom_angle_atom_site_label_3
_geom_angle
_geom_angle_publ_flag
O3 S1 O4 121.23(6) yes
O3 S1 N1 106.03(6) yes
O3 S1 C19 108.30(6) yes
O4 S1 N1 106.04(6) yes
O4 S1 C19 107.37(6) yes
N1 S1 C19 107.12(6) yes
C7 O1 C9 113.66(9) yes
C10 O2 C11 61.22(8) yes
S1 N1 C5 118.51(8) yes
S1 N1 C12 120.59(8) yes
C5 N1 C12 117.28(10) yes
C2 C1 C6 120.50(11) yes
C1 C2 C3 120.27(12) yes
C2 C3 C4 120.07(12) yes
C3 C4 C5 119.64(11) yes
N1 C5 C4 119.75(11) yes
N1 C5 C6 119.30(10) yes
C4 C5 C6 120.77(11) yes
C1 C6 C5 118.71(11) yes
C1 C6 C7 121.25(11) yes
C5 C6 C7 119.31(10) yes
O1 C7 C6 110.87(9) yes
O1 C7 C8 105.51(10) yes
C6 C7 C8 114.91(10) yes
F1 C8 F2 107.21(10) yes
F1 C8 F3 106.85(11) yes
F1 C8 C7 110.83(10) yes
F2 C8 F3 106.24(10) yes
F2 C8 C7 110.79(11) yes
F3 C8 C7 114.55(10) yes
O1 C9 C10 111.04(9) yes
O2 C10 C9 113.96(9) yes
O2 C10 C11 59.18(7) yes
O2 C10 C13 113.90(9) yes
C9 C10 C11 122.69(10) yes
C9 C10 C13 114.44(10) yes
C11 C10 C13 119.42(10) yes
O2 C11 C10 59.60(7) yes
O2 C11 C12 114.22(10) yes
C10 C11 C12 124.86(11) yes
N1 C12 C11 113.04(10) yes
C10 C13 C14 118.44(11) yes
C10 C13 C18 122.08(10) yes
C14 C13 C18 119.48(11) yes
C13 C14 C15 119.96(11) yes
C14 C15 C16 120.27(12) yes
C15 C16 C17 119.95(12) yes
C16 C17 C18 120.07(13) yes
C13 C18 C17 120.25(12) yes
S1 C19 C20 119.64(9) yes
S1 C19 C24 119.71(9) yes
C20 C19 C24 120.63(11) yes
C19 C20 C21 119.31(12) yes
C20 C21 C22 120.89(12) yes
C21 C22 C23 118.93(12) yes
C21 C22 C25 120.56(13) yes
C23 C22 C25 120.50(13) yes
C22 C23 C24 120.87(12) yes
C19 C24 C23 119.35(11) yes
C2 C1 H1 119.745 no
C6 C1 H1 119.757 no
C1 C2 H2 119.870 no
C3 C2 H2 119.857 no
C2 C3 H3 119.969 no
C4 C3 H3 119.964 no
C3 C4 H4 120.170 no
C5 C4 H4 120.187 no
O1 C7 H5 108.452 no
C6 C7 H5 108.451 no
C8 C7 H5 108.448 no
O1 C9 H6A 109.419 no
O1 C9 H7B 109.430 no
C10 C9 H6A 109.430 no
C10 C9 H7B 109.427 no
H6A C9 H7B 108.038 no
O2 C11 H13 115.240 no
C10 C11 H13 115.235 no
C12 C11 H13 115.232 no
N1 C12 H14B 108.975 no
N1 C12 H15A 108.969 no
C11 C12 H14B 108.980 no
C11 C12 H15A 108.980 no
H14B C12 H15A 107.769 no
C13 C14 H8 120.014 no
C15 C14 H8 120.021 no
C14 C15 H9 119.861 no
C16 C15 H9 119.865 no
C15 C16 H10 120.026 no
C17 C16 H10 120.020 no
C16 C17 H11 119.966 no
C18 C17 H11 119.963 no
C13 C18 H12 119.872 no
C17 C18 H12 119.879 no
C19 C20 H16 120.345 no
C21 C20 H16 120.345 no
C20 C21 H17 119.554 no
C22 C21 H17 119.552 no
C22 C23 H18 119.562 no
C24 C23 H18 119.568 no
C19 C24 H19 120.331 no
C23 C24 H19 120.321 no
C22 C25 H20B 109.474 no
C22 C25 H21C 109.469 no
C22 C25 H22A 109.461 no
H20B C25 H21C 109.479 no
H20B C25 H22A 109.470 no
H21C C25 H22A 109.474 no

loop_
_geom_bond_atom_site_label_1
_geom_bond_atom_site_label_2
_geom_bond_distance
_geom_bond_publ_flag
S1 O3 1.4298(10) yes
S1 O4 1.4361(9) yes
S1 N1 1.6388(10) yes
S1 C19 1.7682(12) yes
F1 C8 1.3370(17) yes
F2 C8 1.3389(16) yes
F3 C8 1.3391(15) yes
O1 C7 1.4207(14) yes
O1 C9 1.4359(15) yes
O2 C10 1.4556(13) yes
O2 C11 1.4493(15) yes
N1 C5 1.4408(15) yes
N1 C12 1.4798(16) yes
C1 C2 1.3869(18) yes
C1 C6 1.3968(16) yes
C2 C3 1.3875(19) yes
C3 C4 1.3840(18) yes
C4 C5 1.3976(17) yes
C5 C6 1.3941(17) yes
C6 C7 1.5104(16) yes
C7 C8 1.5146(17) yes
C9 C10 1.5155(16) yes
C10 C11 1.4792(16) yes
C10 C13 1.5035(15) yes
C11 C12 1.5168(17) yes
C13 C14 1.3949(17) yes
C13 C18 1.3881(17) yes
C14 C15 1.3921(18) yes
C15 C16 1.384(2) yes
C16 C17 1.3843(19) yes
C17 C18 1.3934(18) yes
C19 C20 1.3895(17) yes
C19 C24 1.3949(17) yes
C20 C21 1.3905(18) yes
C21 C22 1.3944(19) yes
C22 C23 1.3942(19) yes
C22 C25 1.511(2) yes
C23 C24 1.3876(18) yes
C1 H1 0.930 no
C2 H2 0.930 no
C3 H3 0.930 no
C4 H4 0.930 no
C7 H5 0.980 no
C9 H6A 0.970 no
C9 H7B 0.970 no
C11 H13 0.980 no
C12 H14B 0.970 no
C12 H15A 0.970 no
C14 H8 0.930 no
C15 H9 0.930 no
C16 H10 0.930 no
C17 H11 0.930 no
C18 H12 0.930 no
C20 H16 0.930 no
C21 H17 0.930 no
C23 H18 0.930 no
C24 H19 0.930 no
C25 H20B 0.960 no
C25 H21C 0.960 no
C25 H22A 0.960 no

loop_
_geom_contact_atom_site_label_1
_geom_contact_atom_site_label_2
_geom_contact_distance
_geom_contact_publ_flag
_geom_contact_site_symmetry_2
S1 C4 3.4069(13) no .
S1 C6 3.5683(12) no .
S1 C11 3.5674(13) no .
F1 O1 3.5314(13) no .
F1 O4 3.3032(13) no .
F1 C1 3.4517(15) no .
F1 C6 2.8950(15) no .
F2 O1 2.7432(12) no .
F3 O1 2.7447(12) no .
F3 C1 3.0044(14) no .
F3 C6 3.0525(14) no .
O1 C1 3.0566(15) no .
O1 C5 3.3741(14) no .
O1 C11 3.4725(15) no .
O1 C13 2.9483(14) no .
O1 C14 3.5644(15) no .
O2 C14 3.1465(15) no .
O2 C18 3.4826(15) no .
O3 C11 3.3077(15) no .
O3 C12 2.8795(16) no .
O3 C20 2.9733(16) no .
O4 C5 2.8748(14) no .
O4 C6 3.3601(14) no .
O4 C24 2.9310(15) no .
N1 C7 2.8427(16) no .
N1 C9 3.4752(16) no .
N1 C10 3.3126(15) no .
N1 C20 3.5039(16) no .
N1 C24 3.5690(16) no .
C1 C4 2.7803(17) no .
C1 C8 3.1114(18) no .
C2 C5 2.7704(17) no .
C3 C6 2.7955(17) no .
C4 C12 3.2156(17) no .
C4 C19 3.4106(17) no .
C4 C24 3.3732(18) no .
C5 C9 3.3778(16) no .
C5 C11 3.4784(16) no .
C5 C19 3.3740(16) no .
C6 C9 2.9324(16) no .
C6 C12 3.3999(17) no .
C7 C10 2.9738(16) no .
C7 C11 3.4668(17) no .
C7 C12 3.5708(17) no .
C9 C12 3.1649(17) no .
C9 C14 3.0950(17) no .
C11 C18 3.0925(17) no .
C12 C19 3.5368(17) no .
C13 C16 2.7863(17) no .
C14 C17 2.7765(19) no .
C15 C18 2.7734(18) no .
C19 C22 2.7867(18) no .
C20 C23 2.7830(17) no .
C21 C24 2.7811(18) no .
F1 C21 3.3223(16) no 4_554
F1 C25 3.503(2) no 3_656
F2 C12 3.2982(15) no 4_544
F2 C15 3.3941(16) no 2_755
F2 C17 3.5729(16) no 2_745
F3 C12 3.4824(14) no 4_544
F3 C16 3.5587(16) no 2_745
F3 C20 3.1729(14) no 4_544
F3 C21 3.2850(16) no 4_544
O1 C16 3.2816(17) no 2_745
O1 C17 3.3705(16) no 2_745
O2 C18 3.3214(15) no 3_756
O3 C9 3.3622(15) no 1_565
O4 C1 3.4917(15) no 1_565
O4 C2 3.3760(16) no 1_565
C1 O4 3.4917(15) no 1_545
C2 O4 3.3760(16) no 1_545
C2 C19 3.3551(17) no 1_545
C2 C24 3.4448(18) no 1_545
C3 C19 3.5815(17) no 1_545
C9 O3 3.3622(15) no 1_545
C11 C18 3.4430(17) no 3_756
C12 F2 3.2982(15) no 4_545
C12 F3 3.4824(14) no 4_545
C14 C17 3.5074(18) no 2_745
C15 F2 3.3941(16) no 2_745
C15 C17 3.5427(18) no 2_745
C16 F3 3.5587(16) no 2_755
C16 O1 3.2816(17) no 2_755
C17 F2 3.5729(16) no 2_755
C17 O1 3.3705(16) no 2_755
C17 C14 3.5074(18) no 2_755
C17 C15 3.5427(18) no 2_755
C18 O2 3.3214(15) no 3_756
C18 C11 3.4430(17) no 3_756
C19 C2 3.3551(17) no 1_565
C19 C3 3.5815(17) no 1_565
C20 F3 3.1729(14) no 4_545
C21 F1 3.3223(16) no 4_555
C21 F3 3.2850(16) no 4_545
C24 C2 3.4448(18) no 1_565
C25 F1 3.503(2) no 3_656
S1 H4 3.3597 no .
S1 H5 3.1938 no .
S1 H13 3.5825 no .
S1 H14B 2.7252 no .
S1 H15A 3.4398 no .
S1 H16 2.8312 no .
S1 H19 2.8376 no .
F1 H1 3.3670 no .
F1 H5 2.6043 no .
F2 H5 2.5113 no .
F2 H12 3.5155 no .
F3 H1 2.4043 no .
F3 H5 3.2037 no .
O1 H1 3.0215 no .
O2 H6A 2.7656 no .
O2 H7B 2.6281 no .
O2 H8 3.0588 no .
O2 H14B 2.9668 no .
O2 H15A 2.4889 no .
O3 H13 2.9442 no .
O3 H14B 2.6295 no .
O3 H16 2.6408 no .
O4 H5 3.1311 no .
O4 H19 2.5759 no .
N1 H4 2.6192 no .
N1 H5 2.3379 no .
N1 H7B 3.0406 no .
N1 H13 2.9380 no .
N1 H16 3.5067 no .
C1 H3 3.2436 no .
C1 H5 3.3142 no .
C1 H7B 3.2287 no .
C2 H4 3.2410 no .
C3 H1 3.2424 no .
C4 H2 3.2385 no .
C4 H7B 3.5280 no .
C4 H15A 2.9187 no .
C4 H19 3.2621 no .
C5 H1 3.2423 no .
C5 H3 3.2452 no .
C5 H5 2.5316 no .
C5 H7B 2.7543 no .
C5 H14B 3.1743 no .
C5 H15A 2.4970 no .
C5 H19 3.4816 no .
C6 H2 3.2538 no .
C6 H4 3.2641 no .
C6 H7B 2.5499 no .
C6 H15A 3.3923 no .
C7 H1 2.6916 no .
C7 H6A 3.2096 no .
C7 H7B 2.5499 no .
C8 H1 2.8911 no .
C9 H5 2.5428 no .
C9 H8 2.9404 no .
C9 H13 3.4380 no .
C9 H15A 2.9921 no .
C10 H5 2.5852 no .
C10 H8 2.6275 no .
C10 H12 2.6907 no .
C10 H14B 3.4131 no .
C10 H15A 2.8329 no .
C11 H5 2.7984 no .
C11 H6A 3.3174 no .
C11 H7B 2.6802 no .
C11 H12 2.8562 no .
C12 H4 3.1855 no .
C12 H5 3.0197 no .
C12 H7B 2.7359 no .
C12 H16 3.4754 no .
C13 H5 3.1895 no .
C13 H6A 2.7703 no .
C13 H7B 3.3563 no .
C13 H9 3.2514 no .
C13 H11 3.2493 no .
C13 H13 2.6702 no .
C14 H6A 2.8626 no .
C14 H10 3.2459 no .
C14 H12 3.2440 no .
C15 H11 3.2354 no .
C16 H8 3.2446 no .
C16 H12 3.2437 no .
C17 H9 3.2348 no .
C18 H5 3.2670 no .
C18 H8 3.2438 no .
C18 H10 3.2459 no .
C18 H13 2.7785 no .
C19 H4 2.9477 no .
C19 H14B 3.2258 no .
C19 H17 3.2375 no .
C19 H18 3.2406 no .
C20 H4 3.5724 no .
C20 H14B 3.1271 no .
C20 H19 3.2575 no .
C21 H18 3.2415 no .
C21 H20B 3.1119 no .
C21 H21C 3.1483 no .
C21 H22A 2.5579 no .
C22 H16 3.2610 no .
C22 H19 3.2582 no .
C23 H4 3.5612 no .
C23 H17 3.2414 no .
C23 H20B 2.7796 no .
C23 H21C 2.7420 no .
C23 H22A 3.2983 no .
C24 H4 2.9513 no .
C24 H16 3.2583 no .
C25 H17 2.6674 no .
C25 H18 2.6662 no .
H1 H2 2.3116 no .
H2 H3 2.3152 no .
H3 H4 2.3158 no .
H4 H14B 3.4096 no .
H4 H15A 2.8909 no .
H4 H19 3.0847 no .
H5 H6A 3.4553 no .
H5 H7B 2.7438 no .
H5 H12 2.8662 no .
H5 H13 3.1483 no .
H5 H15A 3.4660 no .
H6A H8 2.4473 no .
H7B H15A 2.3403 no .
H8 H9 2.3204 no .
H9 H10 2.3120 no .
H10 H11 2.3142 no .
H11 H12 2.3212 no .
H12 H13 2.3981 no .
H13 H14B 2.3299 no .
H13 H15A 2.8603 no .
H14B H16 2.6823 no .
H16 H17 2.3191 no .
H17 H20B 3.2870 no .
H17 H21C 3.3383 no .
H17 H22A 2.3520 no .
H18 H19 2.3161 no .
H18 H20B 2.7462 no .
H18 H21C 2.6720 no .
H18 H22A 3.5748 no .
S1 H2 3.4499 no 1_565
F1 H4 3.1920 no 4_544
F1 H9 3.4903 no 2_755
F1 H17 2.7761 no 4_554
F1 H18 3.5618 no 3_656
F1 H20B 3.0575 no 3_656
F1 H21C 3.0552 no 3_656
F2 H9 2.5429 no 2_755
F2 H11 3.0196 no 2_745
F2 H14B 3.1807 no 4_544
F2 H15A 2.5457 no 4_544
F3 H4 2.9320 no 4_544
F3 H10 3.0297 no 2_745
F3 H14B 3.0161 no 4_544
F3 H15A 3.1258 no 4_544
F3 H16 3.2196 no 4_544
F3 H17 3.3937 no 4_544
F3 H21C 3.2684 no 3_656
O1 H10 2.6176 no 2_745
O1 H11 2.7993 no 2_745
O2 H6A 3.0975 no 3_746
O2 H8 2.7276 no 3_746
O2 H12 3.0529 no 3_756
O2 H13 2.7840 no 3_756
O3 H6A 3.0350 no 1_565
O3 H7B 2.9334 no 1_565
O4 H1 3.1568 no 1_565
O4 H2 2.9610 no 1_565
O4 H17 2.8450 no 4_554
O4 H18 3.2008 no 3_656
O4 H22A 3.0205 no 4_554
C1 H18 3.3030 no 3_656
C1 H21C 3.3475 no 3_656
C2 H2 3.4982 no 3_646
C2 H3 2.9810 no 3_646
C2 H18 3.3235 no 3_656
C2 H19 3.5108 no 1_545
C3 H2 2.9806 no 3_646
C3 H3 3.4579 no 3_646
C3 H18 3.4251 no 3_656
C3 H20B 3.4960 no 2_646
C4 H18 3.4695 no 3_656
C5 H18 3.4123 no 3_656
C6 H18 3.3538 no 3_656
C8 H4 3.5275 no 4_544
C8 H9 3.5282 no 2_755
C8 H15A 3.3570 no 4_544
C9 H8 3.1783 no 3_746
C9 H10 3.4697 no 2_745
C9 H11 3.4943 no 2_745
C10 H8 3.4283 no 3_746
C10 H13 3.3194 no 3_756
C11 H12 3.5387 no 3_756
C11 H13 3.0528 no 3_756
C13 H11 3.0773 no 2_745
C13 H13 2.9961 no 3_756
C14 H6A 3.4113 no 3_746
C14 H11 2.8218 no 2_745
C14 H13 3.5064 no 3_756
C14 H14B 3.5881 no 3_756
C15 H11 2.9864 no 2_745
C15 H12 3.2584 no 2_745
C15 H14B 3.2656 no 3_756
C15 H16 2.7689 no 3_756
C16 H11 3.3788 no 2_745
C16 H12 3.3747 no 2_745
C16 H14B 2.9687 no 3_756
C16 H16 3.0599 no 3_756
C17 H14B 3.0156 no 3_756
C18 H11 3.4577 no 2_745
C18 H13 3.1375 no 3_756
C18 H14B 3.3709 no 3_756
C19 H2 3.1087 no 1_565
C19 H3 3.4847 no 1_565
C20 H3 3.5273 no 1_565
C20 H9 3.3274 no 3_756
C21 H1 3.2372 no 4_545
C21 H3 3.4917 no 1_565
C22 H3 3.4200 no 1_565
C22 H20B 3.4126 no 2_656
C22 H21C 3.2743 no 2_646
C23 H3 3.3555 no 1_565
C23 H19 3.2539 no 3_656
C23 H21C 3.4119 no 2_646
C23 H22A 3.2514 no 2_646
C24 H2 2.8877 no 1_565
C24 H3 3.3969 no 1_565
C24 H19 3.0233 no 3_656
C25 H2 3.5239 no 4_545
C25 H3 3.3847 no 2_656
C25 H4 3.5136 no 2_656
C25 H20B 3.2176 no 2_656
C25 H21C 3.4135 no 2_646
H1 O4 3.1568 no 1_545
H1 C21 3.2372 no 4_544
H1 H17 2.8752 no 4_544
H1 H20B 3.5093 no 4_544
H1 H21C 3.0646 no 3_656
H1 H22A 3.2902 no 4_544
H2 S1 3.4499 no 1_545
H2 O4 2.9610 no 1_545
H2 C2 3.4982 no 3_646
H2 C3 2.9806 no 3_646
H2 C19 3.1087 no 1_545
H2 C24 2.8877 no 1_545
H2 C25 3.5239 no 4_544
H2 H2 3.3335 no 3_646
H2 H3 2.3698 no 3_646
H2 H19 2.7742 no 1_545
H2 H20B 3.2247 no 4_544
H2 H22A 2.9471 no 4_544
H3 C2 2.9810 no 3_646
H3 C3 3.4579 no 3_646
H3 C19 3.4847 no 1_545
H3 C20 3.5273 no 1_545
H3 C21 3.4917 no 1_545
H3 C22 3.4200 no 1_545
H3 C23 3.3555 no 1_545
H3 C24 3.3969 no 1_545
H3 C25 3.3847 no 2_646
H3 H2 2.3698 no 3_646
H3 H3 3.2923 no 3_646
H3 H20B 2.7319 no 2_646
H3 H22A 3.2522 no 2_646
H4 F1 3.1920 no 4_545
H4 F3 2.9320 no 4_545
H4 C8 3.5275 no 4_545
H4 C25 3.5136 no 2_646
H4 H20B 3.2626 no 2_646
H4 H21C 3.2464 no 2_646
H4 H22A 3.4553 no 2_646
H6A O2 3.0975 no 3_746
H6A O3 3.0350 no 1_545
H6A C14 3.4113 no 3_746
H6A H8 2.7330 no 3_746
H6A H10 3.2049 no 2_745
H6A H11 3.3660 no 2_745
H7B O3 2.9334 no 1_545
H7B H8 3.0005 no 3_746
H8 O2 2.7276 no 3_746
H8 C9 3.1783 no 3_746
H8 C10 3.4283 no 3_746
H8 H6A 2.7330 no 3_746
H8 H7B 3.0005 no 3_746
H8 H11 3.1265 no 2_745
H9 F1 3.4903 no 2_745
H9 F2 2.5429 no 2_745
H9 C8 3.5282 no 2_745
H9 C20 3.3274 no 3_756
H9 H11 3.3660 no 2_745
H9 H12 3.1659 no 2_745
H9 H16 2.4575 no 3_756
H10 F3 3.0297 no 2_755
H10 O1 2.6176 no 2_755
H10 C9 3.4697 no 2_755
H10 H6A 3.2049 no 2_755
H10 H12 3.3608 no 2_745
H10 H14B 3.2891 no 3_756
H10 H16 2.9829 no 3_756
H10 H17 3.5811 no 3_756
H11 F2 3.0196 no 2_755
H11 O1 2.7993 no 2_755
H11 C9 3.4943 no 2_755
H11 C13 3.0773 no 2_755
H11 C14 2.8218 no 2_755
H11 C15 2.9864 no 2_755
H11 C16 3.3788 no 2_755
H11 C18 3.4577 no 2_755
H11 H6A 3.3660 no 2_755
H11 H8 3.1265 no 2_755
H11 H9 3.3660 no 2_755
H11 H14B 3.3492 no 3_756
H12 O2 3.0529 no 3_756
H12 C11 3.5387 no 3_756
H12 C15 3.2584 no 2_755
H12 C16 3.3747 no 2_755
H12 H9 3.1659 no 2_755
H12 H10 3.3608 no 2_755
H12 H13 3.3280 no 3_756
H13 O2 2.7840 no 3_756
H13 C10 3.3194 no 3_756
H13 C11 3.0528 no 3_756
H13 C13 2.9961 no 3_756
H13 C14 3.5064 no 3_756
H13 C18 3.1375 no 3_756
H13 H12 3.3280 no 3_756
H13 H13 2.5350 no 3_756
H14B F2 3.1807 no 4_545
H14B F3 3.0161 no 4_545
H14B C14 3.5881 no 3_756
H14B C15 3.2656 no 3_756
H14B C16 2.9687 no 3_756
H14B C17 3.0156 no 3_756
H14B C18 3.3709 no 3_756
H14B H10 3.2891 no 3_756
H14B H11 3.3492 no 3_756
H15A F2 2.5457 no 4_545
H15A F3 3.1258 no 4_545
H15A C8 3.3570 no 4_545
H16 F3 3.2196 no 4_545
H16 C15 2.7689 no 3_756
H16 C16 3.0599 no 3_756
H16 H9 2.4575 no 3_756
H16 H10 2.9829 no 3_756
H17 F1 2.7761 no 4_555
H17 F3 3.3937 no 4_545
H17 O4 2.8450 no 4_555
H17 H1 2.8752 no 4_545
H17 H10 3.5811 no 3_756
H18 F1 3.5618 no 3_656
H18 O4 3.2008 no 3_656
H18 C1 3.3030 no 3_656
H18 C2 3.3235 no 3_656
H18 C3 3.4251 no 3_656
H18 C4 3.4695 no 3_656
H18 C5 3.4123 no 3_656
H18 C6 3.3538 no 3_656
H18 H19 2.8202 no 3_656
H18 H21C 3.5172 no 2_646
H18 H22A 2.9782 no 2_646
H19 C2 3.5108 no 1_565
H19 C23 3.2539 no 3_656
H19 C24 3.0233 no 3_656
H19 H2 2.7742 no 1_565
H19 H18 2.8202 no 3_656
H19 H19 2.3622 no 3_656
H19 H22A 3.4896 no 4_554
H20B F1 3.0575 no 3_656
H20B C3 3.4960 no 2_656
H20B C22 3.4126 no 2_646
H20B C25 3.2176 no 2_646
H20B H1 3.5093 no 4_545
H20B H2 3.2247 no 4_545
H20B H3 2.7319 no 2_656
H20B H4 3.2626 no 2_656
H20B H21C 2.7517 no 2_646
H20B H22A 3.1207 no 2_646
H21C F1 3.0552 no 3_656
H21C F3 3.2684 no 3_656
H21C C1 3.3475 no 3_656
H21C C22 3.2743 no 2_656
H21C C23 3.4119 no 2_656
H21C C25 3.4135 no 2_656
H21C H1 3.0646 no 3_656
H21C H4 3.2464 no 2_656
H21C H18 3.5172 no 2_656
H21C H20B 2.7517 no 2_656
H22A O4 3.0205 no 4_555
H22A C23 3.2514 no 2_656
H22A H1 3.2902 no 4_545
H22A H2 2.9471 no 4_545
H22A H3 3.2522 no 2_656
H22A H4 3.4553 no 2_656
H22A H18 2.9782 no 2_656
H22A H19 3.4896 no 4_555
H22A H20B 3.1207 no 2_656

loop_
_geom_torsion_atom_site_label_1
_geom_torsion_atom_site_label_2
_geom_torsion_atom_site_label_3
_geom_torsion_atom_site_label_4
_geom_torsion
_geom_torsion_publ_flag
O3 S1 N1 C5 -170.53(7) no
O3 S1 N1 C12 31.51(9) no
O3 S1 C19 C20 -27.98(10) no
O3 S1 C19 C24 153.60(8) no
O4 S1 N1 C5 -40.45(9) no
O4 S1 N1 C12 161.59(7) no
O4 S1 C19 C20 -160.49(8) no
O4 S1 C19 C24 21.10(10) no
N1 S1 C19 C20 85.98(9) no
N1 S1 C19 C24 -92.44(9) no
C19 S1 N1 C5 73.99(8) no
C19 S1 N1 C12 -83.98(8) no
C7 O1 C9 C10 -68.43(11) no
C9 O1 C7 C6 -65.34(11) no
C9 O1 C7 C8 169.66(8) no
C10 O2 C11 C10 0.00(5) no
C10 O2 C11 C12 117.56(10) no
C11 O2 C10 C9 -115.03(10) no
C11 O2 C10 C11 0.00(6) no
C11 O2 C10 C13 111.17(10) no
S1 N1 C5 C4 -82.69(11) no
S1 N1 C5 C6 102.22(10) no
S1 N1 C12 C11 -94.89(10) no
C5 N1 C12 C11 106.89(11) no
C12 N1 C5 C4 76.01(12) no
C12 N1 C5 C6 -99.09(12) no
C2 C1 C6 C5 0.11(17) no
C2 C1 C6 C7 170.22(10) no
C6 C1 C2 C3 -1.83(18) no
C1 C2 C3 C4 1.78(18) no
C2 C3 C4 C5 -0.01(18) no
C3 C4 C5 N1 -176.75(10) no
C3 C4 C5 C6 -1.73(17) no
N1 C5 C6 C1 176.71(9) no
N1 C5 C6 C7 6.40(15) no
C4 C5 C6 C1 1.67(16) no
C4 C5 C6 C7 -168.64(10) no
C1 C6 C7 O1 -64.60(14) no
C1 C6 C7 C8 54.92(14) no
C5 C6 C7 O1 105.46(11) no
C5 C6 C7 C8 -135.03(10) no
O1 C7 C8 F1 177.66(9) no
O1 C7 C8 F2 -63.45(12) no
O1 C7 C8 F3 56.69(13) no
C6 C7 C8 F1 55.21(13) no
C6 C7 C8 F2 174.10(9) no
C6 C7 C8 F3 -65.76(14) no
O1 C9 C10 O2 169.78(8) no
O1 C9 C10 C11 102.18(11) no
O1 C9 C10 C13 -56.67(12) no
O2 C10 C11 O2 0.00(4) no
O2 C10 C11 C12 -99.84(11) no
O2 C10 C13 C14 72.55(12) no
O2 C10 C13 C18 -107.92(11) no
C9 C10 C11 O2 100.32(11) no
C9 C10 C11 C12 0.48(16) no
C9 C10 C13 C14 -61.02(13) no
C9 C10 C13 C18 118.50(11) no
C11 C10 C13 C14 139.38(10) no
C11 C10 C13 C18 -41.09(15) no
C13 C10 C11 O2 -101.84(10) no
C13 C10 C11 C12 158.32(9) no
O2 C11 C12 N1 -141.00(9) no
C10 C11 C12 N1 -72.28(14) no
C10 C13 C14 C15 178.94(9) no
C10 C13 C18 C17 -179.50(9) no
C14 C13 C18 C17 0.02(17) no
C18 C13 C14 C15 -0.60(17) no
C13 C14 C15 C16 0.46(18) no
C14 C15 C16 C17 0.27(19) no
C15 C16 C17 C18 -0.86(19) no
C16 C17 C18 C13 0.71(18) no
S1 C19 C20 C21 -177.33(7) no
S1 C19 C24 C23 177.64(7) no
C20 C19 C24 C23 -0.76(17) no
C24 C19 C20 C21 1.08(17) no
C19 C20 C21 C22 -0.38(18) no
C20 C21 C22 C23 -0.62(18) no
C20 C21 C22 C25 179.07(10) no
C21 C22 C23 C24 0.94(18) no
C25 C22 C23 C24 -178.75(11) no
C22 C23 C24 C19 -0.26(18) no
